data_7246764
loop_
_publ_author_name
'Lin, Zhu'
'Zhai, De-Hua'
'Sun, Yong-Ming'
'Zheng, Hong-Xing'
'Li, Qiang'
'Wang, Yan-Lan'
'Wen, Jing-Hong'
'Zhao, Chang-Qiu'

_publ_section_title
;
 Tandem addition of nucleophilic and electrophilic reagents to vinyl
 phosphinates: the stereoselective formation of organophosphorus compounds
 with congested tertiary carbons
;
_journal_issue 21
_journal_name_full 'RSC Advances'
_journal_page_first 14060
_journal_page_last 14064
_journal_paper_doi 10.1039/D3RA02409A
_journal_volume 13
_journal_year 2023
_chemical_absolute_configuration ad
_chemical_formula_moiety 'C31 H38 Cl O3 P'
_chemical_formula_sum 'C31 H38 Cl O3 P'
_chemical_formula_weight 525.03
_space_group_crystal_system orthorhombic
_space_group_IT_number 19
_space_group_name_Hall 'P 2ac 2ab'
_space_group_name_H-M_alt 'P 21 21 21'
_atom_sites_solution_hydrogens geom
_audit_creation_date 2022-05-30
_audit_creation_method
;
Olex2 1.3
(compiled 2020.11.12 svn.r5f609507 for OlexSys, GUI svn.r6408)
;
_audit_update_record
;
2022-10-31 deposited with the CCDC.	2023-04-17 downloaded from the CCDC.
;
_cell_angle_alpha 90
_cell_angle_beta 90
_cell_angle_gamma 90
_cell_formula_units_Z 4
_cell_length_a 6.5468(7)
_cell_length_b 16.2047(16)
_cell_length_c 27.749(3)
_cell_measurement_reflns_used 1366
_cell_measurement_temperature 298.15
_cell_measurement_theta_max 27.471
_cell_measurement_theta_min 2.514
_cell_volume 2943.9(5)
_computing_cell_refinement 'SAINT v6.02A (Bruker, 2001)'
_computing_data_reduction 'SAINT v6.02A (Bruker, 2001)'
_computing_molecular_graphics 'Olex2 1.3 (Dolomanov et al., 2009)'
_computing_publication_material 'Olex2 1.3 (Dolomanov et al., 2009)'
_computing_structure_refinement 'XL  (Sheldrick, 2008)'
_diffrn_ambient_temperature 298.15
_diffrn_measured_fraction_theta_full 0.978
_diffrn_measured_fraction_theta_max 0.999
_diffrn_measurement_device_type 'CCD area detector'
_diffrn_measurement_method 'phi and omega scans'
_diffrn_radiation_monochromator graphite
_diffrn_radiation_type MoK\a
_diffrn_radiation_wavelength 0.71073
_diffrn_reflns_av_R_equivalents 0.0963
_diffrn_reflns_av_unetI/netI 0.1371
_diffrn_reflns_Laue_measured_fraction_full 0.978
_diffrn_reflns_Laue_measured_fraction_max 0.999
_diffrn_reflns_limit_h_max 7
_diffrn_reflns_limit_h_min -7
_diffrn_reflns_limit_k_max 18
_diffrn_reflns_limit_k_min -19
_diffrn_reflns_limit_l_max 33
_diffrn_reflns_limit_l_min -22
_diffrn_reflns_number 11499
_diffrn_reflns_point_group_measured_fraction_full 0.974
_diffrn_reflns_point_group_measured_fraction_max 0.995
_diffrn_reflns_theta_full 25.242
_diffrn_reflns_theta_max 25.017
_diffrn_reflns_theta_min 1.932
_exptl_absorpt_coefficient_mu 0.213
_exptl_absorpt_correction_T_max 0.979
_exptl_absorpt_correction_T_min 0.950
_exptl_absorpt_correction_type multi-scan
_exptl_crystal_density_diffrn 1.185
_exptl_crystal_description block
_exptl_crystal_F_000 1120
_exptl_crystal_size_max 0.3
_exptl_crystal_size_mid 0.2
_exptl_crystal_size_min 0.1
_refine_diff_density_max 0.249
_refine_diff_density_min -0.290
_refine_diff_density_rms 0.052
_refine_ls_abs_structure_details
;
 Classical Flack method preferred over Parsons because s.u. lower.
;
_refine_ls_abs_structure_Flack -0.4(2)
_refine_ls_extinction_coef 0.0034(13)
_refine_ls_extinction_expression Fc^*^=kFc[1+0.001xFc^2^\l^3^/sin(2\q)]^-1/4^
_refine_ls_extinction_method SHELXL
_refine_ls_goodness_of_fit_ref 0.874
_refine_ls_hydrogen_treatment constr
_refine_ls_matrix_type full
_refine_ls_number_parameters 330
_refine_ls_number_reflns 5177
_refine_ls_number_restraints 918
_refine_ls_restrained_S_all 0.913
_refine_ls_R_factor_all 0.1602
_refine_ls_R_factor_gt 0.0740
_refine_ls_shift/su_max 0.000
_refine_ls_shift/su_mean 0.000
_refine_ls_structure_factor_coef Fsqd
_refine_ls_weighting_details 'w=1/[\s^2^(Fo^2^)+(0.0944P)^2^] where P=(Fo^2^+2Fc^2^)/3'
_refine_ls_weighting_scheme calc
_refine_ls_wR_factor_gt 0.1692
_refine_ls_wR_factor_ref 0.2052
_reflns_Friedel_coverage 0.730
_reflns_Friedel_fraction_full 0.968
_reflns_Friedel_fraction_max 0.990
_reflns_number_gt 2227
_reflns_number_total 5177
_reflns_threshold_expression 'I > 2\s(I)'
_cod_data_source_file d3ra02409a2.cif
_cod_data_source_block 220530d
_cod_original_cell_volume 2943.8(5)
_cod_database_code 7246764
_shelxl_version_number 2014/6
_shelx_space_group_comment
;
The symmetry employed for this shelxl refinement is uniquely defined
by the following loop, which should always be used as a source of
symmetry information in preference to the above space-group names.
They are only intended as comments.
;
_shelx_estimated_absorpt_t_max 0.979
_shelx_estimated_absorpt_t_min 0.939
_olex2_refinement_description
;
1. Fixed Uiso
 At 1.2 times of:
  All C(H) groups, All C(H,H) groups
 At 1.5 times of:
  All C(H,H,H) groups, All O(H) groups
2. Uiso/Uaniso restraints and constraints
All non-hydrogen atoms have similar U: within 3.8A with sigma of 0.01 and sigma
for terminal atoms of 0.02 within 3.8A
3.a Ternary CH refined with riding coordinates:
 C16(H16), C20(H20), C24(H24), C25(H25)
3.b Secondary CH2 refined with riding coordinates:
 C8(H8A,H8B), C11(H11A,H11B), C23(H23A,H23B), C29(H29A,H29B), C31(H31A,H31B)
3.c Aromatic/amide H refined with riding coordinates:
 C6(H6), C9(H9), C10(H10), C12(H12), C13(H13), C14(H14), C15(H15), C17(H17),
 C19(H19), C21(H21), C22(H22), C26(H26), C27(H27), C32(H32)
3.d Idealised Me refined as rotating group:
 C28(H28A,H28B,H28C), C30(H30A,H30B,H30C), C33(H33A,H33B,H33C)
3.e Idealised tetrahedral OH refined as rotating group:
 O2(H2)
;
_olex2_submission_special_instructions 'No special instructions were received'

loop_
_space_group_symop_operation_xyz
'x, y, z'
'-x+1/2, -y, z+1/2'
'-x, y+1/2, -z+1/2'
'x+1/2, -y+1/2, -z'

loop_
_atom_site_label
_atom_site_type_symbol
_atom_site_fract_x
_atom_site_fract_y
_atom_site_fract_z
_atom_site_U_iso_or_equiv
_atom_site_adp_type
_atom_site_occupancy
_atom_site_site_symmetry_order
_atom_site_calc_flag
_atom_site_refinement_flags_posn
_atom_site_refinement_flags_adp
_atom_site_refinement_flags_occupancy
_atom_site_disorder_assembly
_atom_site_disorder_group
P1 P 0.9924(4) 0.92829(14) 0.14163(7) 0.0571(6) Uani 1 1 d . U . . .
Cl1 Cl 1.0615(5) 0.9787(2) -0.10570(8) 0.1072(11) Uani 1 1 d . U . . .
O35 O 0.8323(8) 0.9195(3) 0.18332(17) 0.0635(13) Uani 1 1 d . U . . .
O2 O 0.5440(8) 0.9561(4) 0.10502(19) 0.0696(16) Uani 1 1 d . U . . .
H2 H 0.4466 0.9495 0.1232 0.104 Uiso 1 1 calc R U . . .
C3 C 0.9947(15) 0.8344(5) 0.1070(3) 0.0691(17) Uani 1 1 d . U . . .
C4 C 0.9234(12) 1.0062(5) 0.0540(3) 0.0570(16) Uani 1 1 d . U . . .
C5 C 1.0120(15) 0.9891(5) -0.0448(3) 0.0632(19) Uani 1 1 d . U . . .
C6 C 1.1185(13) 0.9887(5) 0.0370(3) 0.0628(17) Uani 1 1 d . U . . .
H6 H 1.2241 0.9838 0.0592 0.075 Uiso 1 1 calc R U . . .
C7 C 0.8847(12) 1.0175(5) 0.1078(3) 0.0575(16) Uani 1 1 d . U . . .
C8 C 0.9997(14) 1.0955(5) 0.1268(3) 0.0631(17) Uani 1 1 d . U . . .
H8A H 0.9648 1.1032 0.1605 0.076 Uiso 1 1 calc R U . . .
H8B H 1.1453 1.0849 0.1252 0.076 Uiso 1 1 calc R U . . .
C9 C 1.1632(14) 0.9782(5) -0.0113(3) 0.065(2) Uani 1 1 d . U . . .
H9 H 1.2946 0.9639 -0.0210 0.078 Uiso 1 1 calc R U . . .
C10 C 0.7721(14) 1.0182(6) 0.0192(3) 0.0639(18) Uani 1 1 d . U . . .
H10 H 0.6405 1.0327 0.0285 0.077 Uiso 1 1 calc R U . . .
C11 C 0.6551(13) 1.0278(5) 0.1192(3) 0.0642(18) Uani 1 1 d . U . . .
H11A H 0.6371 1.0371 0.1535 0.077 Uiso 1 1 calc R U . . .
H11B H 0.6023 1.0756 0.1022 0.077 Uiso 1 1 calc R U . . .
C12 C 0.8289(16) 0.8062(6) 0.0805(3) 0.0771(19) Uani 1 1 d . U . . .
H12 H 0.7067 0.8354 0.0809 0.093 Uiso 1 1 calc R U . . .
C13 C 0.7870(15) 1.2235(6) 0.1112(3) 0.078(2) Uani 1 1 d . U . . .
H13 H 0.6962 1.2066 0.1350 0.094 Uiso 1 1 calc R U . . .
C14 C 1.0908(16) 1.2020(6) 0.0661(3) 0.076(2) Uani 1 1 d . U . . .
H14 H 1.2062 1.1708 0.0592 0.092 Uiso 1 1 calc R U . . .
C15 C 0.8180(15) 1.0085(6) -0.0294(3) 0.071(2) Uani 1 1 d . U . . .
H15 H 0.7148 1.0152 -0.0521 0.085 Uiso 1 1 calc R U . . .
C16 C 0.9935(16) 0.9715(7) 0.2773(3) 0.089(2) Uani 1 1 d . U . . .
H16 H 0.9892 1.0058 0.2482 0.106 Uiso 1 1 calc R U . . .
C17 C 0.8457(18) 0.7340(7) 0.0534(4) 0.096(2) Uani 1 1 d . U . . .
H17 H 0.7343 0.7144 0.0361 0.116 Uiso 1 1 calc R U . . .
C18 C 0.9566(14) 1.1748(5) 0.1005(3) 0.0686(18) Uani 1 1 d . U . . .
C19 C 1.0570(17) 1.2772(6) 0.0407(4) 0.093(2) Uani 1 1 d . U . . .
H19 H 1.1470 1.2960 0.0172 0.112 Uiso 1 1 calc R U . . .
C20 C 0.8379(16) 0.9022(6) 0.2702(3) 0.083(2) Uani 1 1 d . U . . .
H20 H 0.7027 0.9282 0.2705 0.099 Uiso 1 1 calc R U . . .
C21 C 1.1752(16) 0.7885(6) 0.1071(4) 0.089(2) Uani 1 1 d . U . . .
H21 H 1.2859 0.8064 0.1253 0.107 Uiso 1 1 calc R U . . .
C22 C 0.7519(18) 1.2964(7) 0.0869(4) 0.093(3) Uani 1 1 d . U . . .
H22 H 0.6382 1.3286 0.0940 0.111 Uiso 1 1 calc R U . . .
C23 C 0.8361(17) 0.8365(7) 0.3108(3) 0.096(2) Uani 1 1 d . U . . .
H23A H 0.9688 0.8101 0.3123 0.115 Uiso 1 1 calc R U . . .
H23B H 0.8121 0.8636 0.3415 0.115 Uiso 1 1 calc R U . . .
C24 C 0.8578(15) 0.8583(6) 0.2222(3) 0.0761(19) Uani 1 1 d . U . . .
H24 H 0.9926 0.8323 0.2198 0.091 Uiso 1 1 calc R U . . .
C25 C 0.690(2) 0.7274(8) 0.2554(4) 0.106(3) Uani 1 1 d . U . . .
H25 H 0.8195 0.6968 0.2542 0.127 Uiso 1 1 calc R U . . .
C26 C 1.1915(19) 0.7165(7) 0.0804(4) 0.102(3) Uani 1 1 d . U . . .
H26 H 1.3110 0.6855 0.0814 0.122 Uiso 1 1 calc R U . . .
C27 C 1.0311(19) 0.6913(7) 0.0526(4) 0.103(3) Uani 1 1 d . U . . .
H27 H 1.0453 0.6451 0.0330 0.124 Uiso 1 1 calc R U . . .
C28 C 1.2168(14) 0.9388(7) 0.2823(3) 0.100(3) Uani 1 1 d . U . . .
H28A H 1.2319 0.9108 0.3126 0.151 Uiso 1 1 calc R U . . .
H28B H 1.3104 0.9843 0.2809 0.151 Uiso 1 1 calc R U . . .
H28C H 1.2456 0.9011 0.2565 0.151 Uiso 1 1 calc R U . . .
C29 C 0.6774(18) 0.7730(7) 0.3031(4) 0.103(3) Uani 1 1 d . U . . .
H29A H 0.5445 0.7992 0.3052 0.124 Uiso 1 1 calc R U . . .
H29B H 0.6863 0.7329 0.3290 0.124 Uiso 1 1 calc R U . . .
C30 C 0.9399(17) 1.0286(8) 0.3207(4) 0.117(4) Uani 1 1 d . U . . .
H30A H 0.8006 1.0465 0.3180 0.176 Uiso 1 1 calc R U . . .
H30B H 1.0285 1.0758 0.3205 0.176 Uiso 1 1 calc R U . . .
H30C H 0.9575 0.9988 0.3502 0.176 Uiso 1 1 calc R U . . .
C31 C 0.6896(15) 0.7932(6) 0.2145(3) 0.087(2) Uani 1 1 d . U . . .
H31A H 0.7105 0.7662 0.1837 0.104 Uiso 1 1 calc R U . . .
H31B H 0.5575 0.8203 0.2136 0.104 Uiso 1 1 calc R U . . .
C32 C 0.8848(19) 1.3202(7) 0.0528(4) 0.093(2) Uani 1 1 d . U . . .
H32 H 0.8579 1.3690 0.0363 0.112 Uiso 1 1 calc R U . . .
C33 C 0.513(2) 0.6671(8) 0.2471(5) 0.160(5) Uani 1 1 d . U . . .
H33A H 0.5163 0.6248 0.2713 0.240 Uiso 1 1 calc R U . . .
H33B H 0.5264 0.6424 0.2158 0.240 Uiso 1 1 calc R U . . .
H33C H 0.3860 0.6964 0.2490 0.240 Uiso 1 1 calc R U . . .
O36 O 1.2048(8) 0.9442(3) 0.15891(17) 0.0624(15) Uani 1 1 d . U . . .

loop_
_atom_site_aniso_label
_atom_site_aniso_U_11
_atom_site_aniso_U_22
_atom_site_aniso_U_33
_atom_site_aniso_U_23
_atom_site_aniso_U_13
_atom_site_aniso_U_12
P1 0.0511(13) 0.0668(13) 0.0534(11) 0.0082(10) 0.0059(11) -0.0005(13)
Cl1 0.132(3) 0.131(2) 0.0591(13) -0.0086(15) 0.0179(15) -0.0233(19)
O35 0.058(3) 0.077(3) 0.056(2) 0.015(2) 0.015(2) 0.005(3)
O2 0.054(4) 0.080(4) 0.075(3) -0.003(3) 0.011(3) -0.005(3)
C3 0.064(3) 0.069(3) 0.075(3) 0.008(3) 0.006(3) 0.001(3)
C4 0.057(3) 0.060(3) 0.055(3) 0.002(3) 0.002(3) -0.002(3)
C5 0.069(4) 0.072(4) 0.049(4) -0.002(3) 0.010(4) -0.006(4)
C6 0.062(3) 0.065(3) 0.061(3) 0.005(3) -0.001(3) -0.001(3)
C7 0.055(3) 0.061(3) 0.056(3) -0.003(3) 0.006(3) -0.003(3)
C8 0.065(4) 0.066(3) 0.058(3) -0.004(3) 0.006(3) -0.002(3)
C9 0.063(4) 0.066(4) 0.065(4) -0.002(4) 0.012(4) -0.001(4)
C10 0.063(4) 0.070(4) 0.058(3) 0.001(3) -0.001(3) 0.000(3)
C11 0.061(4) 0.068(4) 0.063(3) 0.000(3) 0.004(3) 0.003(4)
C12 0.072(4) 0.074(4) 0.085(4) -0.006(4) 0.005(4) 0.002(4)
C13 0.083(4) 0.070(4) 0.082(4) -0.004(4) 0.008(4) 0.003(4)
C14 0.083(4) 0.067(4) 0.079(4) 0.002(4) 0.005(4) 0.005(4)
C15 0.077(5) 0.080(5) 0.056(4) 0.005(4) -0.004(4) -0.009(4)
C16 0.086(5) 0.111(5) 0.068(4) 0.006(4) 0.008(5) 0.008(5)
C17 0.086(5) 0.087(5) 0.117(5) -0.018(5) -0.001(5) -0.002(5)
C18 0.072(4) 0.064(4) 0.070(3) -0.005(3) 0.000(3) -0.001(3)
C19 0.108(6) 0.077(5) 0.093(5) 0.003(4) 0.011(5) 0.000(5)
C20 0.082(4) 0.098(4) 0.068(4) 0.021(4) 0.012(4) 0.009(4)
C21 0.079(4) 0.080(4) 0.109(4) -0.008(4) 0.005(4) 0.002(4)
C22 0.095(5) 0.079(5) 0.104(5) -0.008(5) 0.002(5) 0.009(5)
C23 0.095(5) 0.114(5) 0.078(4) 0.028(4) 0.008(4) 0.010(4)
C24 0.075(4) 0.087(4) 0.066(3) 0.027(3) 0.010(4) 0.008(4)
C25 0.110(5) 0.105(5) 0.103(5) 0.033(5) 0.021(5) 0.003(5)
C26 0.089(5) 0.084(5) 0.132(5) -0.020(5) 0.005(5) 0.009(5)
C27 0.097(5) 0.086(5) 0.127(5) -0.024(5) 0.005(5) 0.007(5)
C28 0.078(6) 0.142(8) 0.082(5) 0.002(6) -0.004(5) 0.013(6)
C29 0.113(5) 0.108(5) 0.089(5) 0.044(5) 0.011(5) 0.009(5)
C30 0.097(8) 0.147(9) 0.108(7) -0.029(7) 0.004(6) 0.013(7)
C31 0.089(4) 0.092(4) 0.080(4) 0.024(4) 0.017(4) -0.002(4)
C32 0.109(6) 0.072(5) 0.098(5) 0.003(5) -0.003(5) 0.004(5)
C33 0.180(11) 0.127(9) 0.172(9) 0.037(8) 0.048(9) -0.034(10)
O36 0.040(3) 0.084(4) 0.063(3) 0.011(3) -0.002(2) 0.003(3)

loop_
_atom_type_symbol
_atom_type_description
_atom_type_scat_dispersion_real
_atom_type_scat_dispersion_imag
_atom_type_scat_source
C C 0.0033 0.0016 'International Tables Vol C Tables 4.2.6.8 and 6.1.1.4'
H H 0.0000 0.0000 'International Tables Vol C Tables 4.2.6.8 and 6.1.1.4'
Cl Cl 0.1484 0.1585 'International Tables Vol C Tables 4.2.6.8 and 6.1.1.4'
O O 0.0106 0.0060 'International Tables Vol C Tables 4.2.6.8 and 6.1.1.4'
P P 0.1023 0.0942 'International Tables Vol C Tables 4.2.6.8 and 6.1.1.4'

loop_
_geom_angle_atom_site_label_1
_geom_angle_atom_site_label_2
_geom_angle_atom_site_label_3
_geom_angle
_geom_angle_site_symmetry_1
_geom_angle_site_symmetry_3
_geom_angle_publ_flag
O35 P1 C3 108.8(4) . . ?
O35 P1 C7 100.9(3) . . ?
C3 P1 C7 113.0(4) . . ?
O36 P1 O35 113.7(3) . . ?
O36 P1 C3 108.1(4) . . ?
O36 P1 C7 112.3(4) . . ?
C24 O35 P1 121.7(5) . . ?
C11 O2 H2 109.5 . . ?
C12 C3 P1 123.7(8) . . ?
C12 C3 C21 119.1(9) . . ?
C21 C3 P1 117.2(8) . . ?
C6 C4 C7 120.5(7) . . ?
C6 C4 C10 116.4(7) . . ?
C10 C4 C7 122.9(7) . . ?
C9 C5 Cl1 121.0(7) . . ?
C9 C5 C15 119.0(7) . . ?
C15 C5 Cl1 119.9(7) . . ?
C4 C6 H6 118.4 . . ?
C9 C6 C4 123.2(8) . . ?
C9 C6 H6 118.4 . . ?
C4 C7 P1 109.7(6) . . ?
C4 C7 C8 110.2(6) . . ?
C4 C7 C11 111.9(6) . . ?
C8 C7 P1 106.0(5) . . ?
C11 C7 P1 110.5(6) . . ?
C11 C7 C8 108.2(7) . . ?
C7 C8 H8A 108.3 . . ?
C7 C8 H8B 108.3 . . ?
H8A C8 H8B 107.4 . . ?
C18 C8 C7 116.0(7) . . ?
C18 C8 H8A 108.3 . . ?
C18 C8 H8B 108.3 . . ?
C5 C9 C6 119.3(8) . . ?
C5 C9 H9 120.3 . . ?
C6 C9 H9 120.3 . . ?
C4 C10 H10 119.9 . . ?
C15 C10 C4 120.1(8) . . ?
C15 C10 H10 119.9 . . ?
O2 C11 C7 110.6(7) . . ?
O2 C11 H11A 109.5 . . ?
O2 C11 H11B 109.5 . . ?
C7 C11 H11A 109.5 . . ?
C7 C11 H11B 109.5 . . ?
H11A C11 H11B 108.1 . . ?
C3 C12 H12 120.0 . . ?
C3 C12 C17 120.0(10) . . ?
C17 C12 H12 120.0 . . ?
C18 C13 H13 119.6 . . ?
C22 C13 H13 119.6 . . ?
C22 C13 C18 120.9(10) . . ?
C18 C14 H14 119.3 . . ?
C18 C14 C19 121.4(10) . . ?
C19 C14 H14 119.3 . . ?
C5 C15 C10 121.8(8) . . ?
C5 C15 H15 119.1 . . ?
C10 C15 H15 119.1 . . ?
C20 C16 H16 107.0 . . ?
C20 C16 C28 112.7(9) . . ?
C20 C16 C30 112.7(9) . . ?
C28 C16 H16 107.0 . . ?
C30 C16 H16 107.0 . . ?
C30 C16 C28 110.1(9) . . ?
C12 C17 H17 120.3 . . ?
C12 C17 C27 119.5(11) . . ?
C27 C17 H17 120.3 . . ?
C13 C18 C8 122.0(8) . . ?
C14 C18 C8 119.5(8) . . ?
C14 C18 C13 118.5(9) . . ?
C14 C19 H19 121.9 . . ?
C32 C19 C14 116.2(10) . . ?
C32 C19 H19 121.9 . . ?
C16 C20 H20 106.5 . . ?
C16 C20 C23 114.6(8) . . ?
C23 C20 H20 106.5 . . ?
C24 C20 C16 113.6(8) . . ?
C24 C20 H20 106.5 . . ?
C24 C20 C23 108.5(8) . . ?
C3 C21 H21 119.6 . . ?
C26 C21 C3 120.9(11) . . ?
C26 C21 H21 119.6 . . ?
C13 C22 H22 120.6 . . ?
C32 C22 C13 118.9(11) . . ?
C32 C22 H22 120.6 . . ?
C20 C23 H23A 109.2 . . ?
C20 C23 H23B 109.2 . . ?
H23A C23 H23B 107.9 . . ?
C29 C23 C20 112.2(9) . . ?
C29 C23 H23A 109.2 . . ?
C29 C23 H23B 109.2 . . ?
O35 C24 C20 108.5(7) . . ?
O35 C24 H24 109.9 . . ?
O35 C24 C31 106.1(7) . . ?
C20 C24 H24 109.9 . . ?
C20 C24 C31 112.5(8) . . ?
C31 C24 H24 109.9 . . ?
C29 C25 H25 108.9 . . ?
C29 C25 C31 107.6(10) . . ?
C29 C25 C33 113.4(10) . . ?
C31 C25 H25 108.9 . . ?
C33 C25 H25 108.9 . . ?
C33 C25 C31 108.9(10) . . ?
C21 C26 H26 120.2 . . ?
C27 C26 C21 119.6(11) . . ?
C27 C26 H26 120.2 . . ?
C17 C27 H27 119.6 . . ?
C26 C27 C17 120.7(10) . . ?
C26 C27 H27 119.6 . . ?
C16 C28 H28A 109.5 . . ?
C16 C28 H28B 109.5 . . ?
C16 C28 H28C 109.5 . . ?
H28A C28 H28B 109.5 . . ?
H28A C28 H28C 109.5 . . ?
H28B C28 H28C 109.5 . . ?
C23 C29 C25 115.2(9) . . ?
C23 C29 H29A 108.5 . . ?
C23 C29 H29B 108.5 . . ?
C25 C29 H29A 108.5 . . ?
C25 C29 H29B 108.5 . . ?
H29A C29 H29B 107.5 . . ?
C16 C30 H30A 109.5 . . ?
C16 C30 H30B 109.5 . . ?
C16 C30 H30C 109.5 . . ?
H30A C30 H30B 109.5 . . ?
H30A C30 H30C 109.5 . . ?
H30B C30 H30C 109.5 . . ?
C24 C31 C25 111.4(8) . . ?
C24 C31 H31A 109.3 . . ?
C24 C31 H31B 109.3 . . ?
C25 C31 H31A 109.3 . . ?
C25 C31 H31B 109.3 . . ?
H31A C31 H31B 108.0 . . ?
C19 C32 H32 117.9 . . ?
C22 C32 C19 124.1(11) . . ?
C22 C32 H32 117.9 . . ?
C25 C33 H33A 109.5 . . ?
C25 C33 H33B 109.5 . . ?
C25 C33 H33C 109.5 . . ?
H33A C33 H33B 109.5 . . ?
H33A C33 H33C 109.5 . . ?
H33B C33 H33C 109.5 . . ?

loop_
_geom_bond_atom_site_label_1
_geom_bond_atom_site_label_2
_geom_bond_distance
_geom_bond_site_symmetry_2
_geom_bond_publ_flag
P1 O35 1.567(5) . ?
P1 C3 1.799(9) . ?
P1 C7 1.862(9) . ?
P1 O36 1.493(5) . ?
Cl1 C5 1.728(8) . ?
O35 C24 1.475(9) . ?
O2 H2 0.8200 . ?
O2 C11 1.426(9) . ?
C3 C12 1.388(12) . ?
C3 C21 1.397(13) . ?
C4 C6 1.391(10) . ?
C4 C7 1.527(10) . ?
C4 C10 1.397(10) . ?
C5 C9 1.369(11) . ?
C5 C15 1.376(12) . ?
C6 H6 0.9300 . ?
C6 C9 1.383(10) . ?
C7 C8 1.563(10) . ?
C7 C11 1.545(11) . ?
C8 H8A 0.9700 . ?
C8 H8B 0.9700 . ?
C8 C18 1.503(11) . ?
C9 H9 0.9300 . ?
C10 H10 0.9300 . ?
C10 C15 1.390(10) . ?
C11 H11A 0.9700 . ?
C11 H11B 0.9700 . ?
C12 H12 0.9300 . ?
C12 C17 1.395(13) . ?
C13 H13 0.9300 . ?
C13 C18 1.394(12) . ?
C13 C22 1.381(13) . ?
C14 H14 0.9300 . ?
C14 C18 1.370(11) . ?
C14 C19 1.426(13) . ?
C15 H15 0.9300 . ?
C16 H16 0.9800 . ?
C16 C20 1.529(14) . ?
C16 C28 1.561(13) . ?
C16 C30 1.558(13) . ?
C17 H17 0.9300 . ?
C17 C27 1.397(15) . ?
C19 H19 0.9300 . ?
C19 C32 1.367(13) . ?
C20 H20 0.9800 . ?
C20 C23 1.549(12) . ?
C20 C24 1.517(12) . ?
C21 H21 0.9300 . ?
C21 C26 1.386(13) . ?
C22 H22 0.9300 . ?
C22 C32 1.342(13) . ?
C23 H23A 0.9700 . ?
C23 H23B 0.9700 . ?
C23 C29 1.478(13) . ?
C24 H24 0.9800 . ?
C24 C31 1.539(12) . ?
C25 H25 0.9800 . ?
C25 C29 1.518(15) . ?
C25 C31 1.557(13) . ?
C25 C33 1.535(17) . ?
C26 H26 0.9300 . ?
C26 C27 1.365(14) . ?
C27 H27 0.9300 . ?
C28 H28A 0.9600 . ?
C28 H28B 0.9600 . ?
C28 H28C 0.9600 . ?
C29 H29A 0.9700 . ?
C29 H29B 0.9700 . ?
C30 H30A 0.9600 . ?
C30 H30B 0.9600 . ?
C30 H30C 0.9600 . ?
C31 H31A 0.9700 . ?
C31 H31B 0.9700 . ?
C32 H32 0.9300 . ?
C33 H33A 0.9600 . ?
C33 H33B 0.9600 . ?
C33 H33C 0.9600 . ?

loop_
_geom_torsion_atom_site_label_1
_geom_torsion_atom_site_label_2
_geom_torsion_atom_site_label_3
_geom_torsion_atom_site_label_4
_geom_torsion
_geom_torsion_site_symmetry_1
_geom_torsion_site_symmetry_2
_geom_torsion_site_symmetry_3
_geom_torsion_site_symmetry_4
_geom_torsion_publ_flag
P1 O35 C24 C20 128.0(7) . . . . ?
P1 O35 C24 C31 -110.9(7) . . . . ?
P1 C3 C12 C17 178.0(8) . . . . ?
P1 C3 C21 C26 -178.4(8) . . . . ?
P1 C7 C8 C18 173.0(6) . . . . ?
P1 C7 C11 O2 -61.1(7) . . . . ?
Cl1 C5 C9 C6 178.7(7) . . . . ?
Cl1 C5 C15 C10 -179.4(7) . . . . ?
O35 P1 C3 C12 64.3(8) . . . . ?
O35 P1 C3 C21 -116.0(7) . . . . ?
O35 P1 C7 C4 -145.2(5) . . . . ?
O35 P1 C7 C8 95.8(5) . . . . ?
O35 P1 C7 C11 -21.3(6) . . . . ?
O35 C24 C31 C25 -176.3(8) . . . . ?
C3 P1 O35 C24 64.4(7) . . . . ?
C3 P1 C7 C4 -29.2(7) . . . . ?
C3 P1 C7 C8 -148.2(6) . . . . ?
C3 P1 C7 C11 94.8(6) . . . . ?
C3 C12 C17 C27 -1.0(15) . . . . ?
C3 C21 C26 C27 1.8(17) . . . . ?
C4 C6 C9 C5 3.2(13) . . . . ?
C4 C7 C8 C18 54.2(10) . . . . ?
C4 C7 C11 O2 61.5(9) . . . . ?
C4 C10 C15 C5 -1.7(14) . . . . ?
C6 C4 C7 P1 -51.3(10) . . . . ?
C6 C4 C7 C8 65.2(11) . . . . ?
C6 C4 C7 C11 -174.3(8) . . . . ?
C6 C4 C10 C15 3.1(13) . . . . ?
C7 P1 O35 C24 -176.6(6) . . . . ?
C7 P1 C3 C12 -46.9(9) . . . . ?
C7 P1 C3 C21 132.8(7) . . . . ?
C7 C4 C6 C9 -179.7(8) . . . . ?
C7 C4 C10 C15 178.8(8) . . . . ?
C7 C8 C18 C13 83.5(10) . . . . ?
C7 C8 C18 C14 -98.7(10) . . . . ?
C8 C7 C11 O2 -176.8(6) . . . . ?
C9 C5 C15 C10 0.8(14) . . . . ?
C10 C4 C6 C9 -3.9(13) . . . . ?
C10 C4 C7 P1 133.2(7) . . . . ?
C10 C4 C7 C8 -110.3(9) . . . . ?
C10 C4 C7 C11 10.2(12) . . . . ?
C11 C7 C8 C18 -68.5(9) . . . . ?
C12 C3 C21 C26 1.3(15) . . . . ?
C12 C17 C27 C26 4.2(18) . . . . ?
C13 C22 C32 C19 -1.1(17) . . . . ?
C14 C19 C32 C22 1.1(16) . . . . ?
C15 C5 C9 C6 -1.5(13) . . . . ?
C16 C20 C23 C29 177.7(9) . . . . ?
C16 C20 C24 O35 -58.7(10) . . . . ?
C16 C20 C24 C31 -175.8(8) . . . . ?
C18 C13 C22 C32 -0.3(15) . . . . ?
C18 C14 C19 C32 0.2(14) . . . . ?
C19 C14 C18 C8 -179.4(8) . . . . ?
C19 C14 C18 C13 -1.5(13) . . . . ?
C20 C23 C29 C25 56.6(13) . . . . ?
C20 C24 C31 C25 -57.8(11) . . . . ?
C21 C3 C12 C17 -1.7(14) . . . . ?
C21 C26 C27 C17 -4.5(18) . . . . ?
C22 C13 C18 C8 179.4(9) . . . . ?
C22 C13 C18 C14 1.6(14) . . . . ?
C23 C20 C24 O35 172.6(8) . . . . ?
C23 C20 C24 C31 55.6(11) . . . . ?
C24 C20 C23 C29 -54.2(12) . . . . ?
C28 C16 C20 C23 57.5(11) . . . . ?
C28 C16 C20 C24 -68.0(10) . . . . ?
C29 C25 C31 C24 53.8(12) . . . . ?
C30 C16 C20 C23 -68.0(11) . . . . ?
C30 C16 C20 C24 166.6(8) . . . . ?
C31 C25 C29 C23 -54.8(13) . . . . ?
C33 C25 C29 C23 -175.3(9) . . . . ?
C33 C25 C31 C24 177.1(9) . . . . ?
O36 P1 O35 C24 -56.1(7) . . . . ?
O36 P1 C3 C12 -171.8(7) . . . . ?
O36 P1 C3 C21 7.9(8) . . . . ?
O36 P1 C7 C4 93.4(6) . . . . ?
O36 P1 C7 C8 -25.6(6) . . . . ?
O36 P1 C7 C11 -142.7(5) . . . . ?
